data_7240584
loop_
_publ_author_name
'Fellowes, Thomas'
'van Koeverden, Martin P.'
'White, Jonathan'

_publ_section_title
;
 Thermal conversion of a pyridine solvate to a de-solvate facilitated by
 rearrangement of chalcogen bonds. The solvate and non-solvate structures
 of N-(2-nitro-4-(3-oxobenzo[d][1,2]selenazol-2(3H)-yl)phenyl)picolinamide
;
_journal_name_full CrystEngComm
_journal_paper_doi 10.1039/D0CE00662A
_journal_year 2020
_chemical_formula_sum 'C19 H12 N4 O4 Se'
_chemical_formula_weight 439.29
_space_group_crystal_system orthorhombic
_space_group_IT_number 61
_space_group_name_Hall '-P 2ac 2ab'
_space_group_name_H-M_alt 'P b c a'
_atom_sites_solution_hydrogens mixed
_audit_creation_method SHELXL-2016/6
_audit_update_record
;
2020-05-02 deposited with the CCDC.	2020-05-26 downloaded from the CCDC.
;
_cell_angle_alpha 90
_cell_angle_beta 90
_cell_angle_gamma 90
_cell_formula_units_Z 8
_cell_length_a 12.652(3)
_cell_length_b 7.5250(15)
_cell_length_c 34.367(7)
_cell_measurement_reflns_used 3751
_cell_measurement_temperature 100.0(2)
_cell_measurement_theta_max 32.3
_cell_measurement_theta_min 2.3
_cell_volume 3272.0(12)
_computing_cell_refinement 'XDS (Kabsch, 1993)'
_computing_data_collection 'AS QEGUI'
_computing_data_reduction 'XDS (Kabsch, 1993)'
_computing_structure_refinement 'SHELXL-2016/6 (Sheldrick, 2016)'
_diffrn_ambient_temperature 100.0(2)
_diffrn_measured_fraction_theta_full 0.989
_diffrn_measured_fraction_theta_max 0.888
_diffrn_measurement_device_type 'Dectris Eiger 16M'
_diffrn_measurement_method 'Omega Scan'
_diffrn_radiation_monochromator 'Silicon Double Crystal'
_diffrn_radiation_source 'MX2 Beamline Australian Synchrotron'
_diffrn_radiation_type Synchrotron
_diffrn_radiation_wavelength 0.82656
_diffrn_reflns_av_R_equivalents 0.0803
_diffrn_reflns_av_unetI/netI 0.0545
_diffrn_reflns_Laue_measured_fraction_full 0.989
_diffrn_reflns_Laue_measured_fraction_max 0.888
_diffrn_reflns_limit_h_max 16
_diffrn_reflns_limit_h_min -16
_diffrn_reflns_limit_k_max 9
_diffrn_reflns_limit_k_min -9
_diffrn_reflns_limit_l_max 43
_diffrn_reflns_limit_l_min -43
_diffrn_reflns_number 35758
_diffrn_reflns_point_group_measured_fraction_full 0.989
_diffrn_reflns_point_group_measured_fraction_max 0.888
_diffrn_reflns_theta_full 29.731
_diffrn_reflns_theta_max 32.284
_diffrn_reflns_theta_min 2.325
_exptl_absorpt_coefficient_mu 3.383
_exptl_absorpt_correction_T_max 0.86
_exptl_absorpt_correction_T_min 0.71
_exptl_absorpt_correction_type multi-scan
_exptl_absorpt_process_details 'XDS (Kabsch, 1993)'
_exptl_crystal_colour yellow
_exptl_crystal_density_diffrn 1.784
_exptl_crystal_description needle
_exptl_crystal_F_000 1760
_exptl_crystal_size_max 0.05
_exptl_crystal_size_mid 0.005
_exptl_crystal_size_min 0.005
_refine_diff_density_max 0.972
_refine_diff_density_min -1.364
_refine_diff_density_rms 0.113
_refine_ls_extinction_method none
_refine_ls_goodness_of_fit_ref 1.037
_refine_ls_hydrogen_treatment mixed
_refine_ls_matrix_type full
_refine_ls_number_parameters 257
_refine_ls_number_reflns 3282
_refine_ls_number_restraints 0
_refine_ls_restrained_S_all 1.037
_refine_ls_R_factor_all 0.0758
_refine_ls_R_factor_gt 0.0601
_refine_ls_shift/su_max 0.000
_refine_ls_shift/su_mean 0.000
_refine_ls_structure_factor_coef Fsqd
_refine_ls_weighting_details 'w=1/[\s^2^(Fo^2^)+(0.1223P)^2^+1.2109P] where P=(Fo^2^+2Fc^2^)/3'
_refine_ls_weighting_scheme calc
_refine_ls_wR_factor_gt 0.1641
_refine_ls_wR_factor_ref 0.1802
_reflns_Friedel_coverage 0.000
_reflns_number_gt 2513
_reflns_number_total 3282
_reflns_threshold_expression 'I > 2\s(I)'
_cod_data_source_file d0ce00662a2.cif
_cod_data_source_block 1DMF
_cod_depositor_comments
;
The following automatic conversions were performed:

data item '_exptl_absorpt_correction_type' value 'Multi-Scan' was
changed to 'multi-scan' in accordance with the
/home/data/users/saulius/crontab/automatic-downloads/rss-feeds/RSC/lib/dictionaries/cif_core.dic
dictionary named 'cif_core.dic' version 2.4.2 last updated on
2011-04-26.

Automatic conversion script
Id: cif_fix_values 7556 2019-12-06 15:28:31Z antanas 
;
_cod_original_cell_volume 3272.0(11)
_cod_database_code 7240584
_shelx_shelxl_version_number 2016/6
_shelx_space_group_comment
;
The symmetry employed for this shelxl refinement is uniquely defined
by the following loop, which should always be used as a source of
symmetry information in preference to the above space-group names.
They are only intended as comments.
;

loop_
_space_group_symop_operation_xyz
'x, y, z'
'-x+1/2, -y, z+1/2'
'-x, y+1/2, -z+1/2'
'x+1/2, -y+1/2, -z'
'-x, -y, -z'
'x-1/2, y, -z-1/2'
'x, -y-1/2, z-1/2'
'-x-1/2, y-1/2, z'

loop_
_atom_site_label
_atom_site_type_symbol
_atom_site_fract_x
_atom_site_fract_y
_atom_site_fract_z
_atom_site_U_iso_or_equiv
_atom_site_adp_type
_atom_site_occupancy
_atom_site_site_symmetry_order
_atom_site_calc_flag
_atom_site_refinement_flags_posn
_atom_site_refinement_flags_adp
_atom_site_refinement_flags_occupancy
_atom_site_disorder_assembly
_atom_site_disorder_group
Se1 Se 0.06817(3) 0.56221(6) 0.73370(2) 0.0445(2) Uani 1 1 d . . . . .
O1 O 0.3823(2) 0.5936(4) 0.73082(8) 0.0433(7) Uani 1 1 d . . . . .
O4 O 0.0810(2) 0.1683(5) 0.54788(10) 0.0594(9) Uani 1 1 d . . . . .
O3 O 0.4564(2) 0.2543(5) 0.57878(9) 0.0580(9) Uani 1 1 d . . . . .
N3 N 0.2530(3) 0.2437(5) 0.56301(10) 0.0445(8) Uani 1 1 d . . . . .
N1 N 0.2086(3) 0.5407(5) 0.71384(10) 0.0427(8) Uani 1 1 d . . . . .
N4 N 0.3248(3) 0.0900(5) 0.49974(11) 0.0487(9) Uani 1 1 d . . . . .
N2 N 0.4396(3) 0.3180(6) 0.61097(11) 0.0504(9) Uani 1 1 d . . . . .
O2 O 0.5109(3) 0.3481(7) 0.63355(11) 0.0872(14) Uani 1 1 d . . . . .
C11 C 0.2431(3) 0.3197(5) 0.59976(12) 0.0414(9) Uani 1 1 d . . . . .
C8 C 0.2233(3) 0.4699(6) 0.67565(11) 0.0411(9) Uani 1 1 d . . . . .
C10 C 0.3314(3) 0.3562(6) 0.62345(12) 0.0430(9) Uani 1 1 d . . . . .
C9 C 0.3221(3) 0.4266(6) 0.66094(13) 0.0451(10) Uani 1 1 d . . . . .
H9 H 0.382157 0.444301 0.676035 0.054 Uiso 1 1 calc R U . . .
C12 C 0.1444(3) 0.3682(6) 0.61518(12) 0.0460(9) Uani 1 1 d . . . . .
H12 H 0.083790 0.349738 0.600394 0.055 Uiso 1 1 calc R U . . .
C13 C 0.1351(3) 0.4426(6) 0.65177(13) 0.0447(10) Uani 1 1 d . . . . .
H13 H 0.068598 0.475476 0.660777 0.054 Uiso 1 1 calc R U . . .
C2 C 0.2427(3) 0.6654(6) 0.77525(12) 0.0430(9) Uani 1 1 d . . . . .
C1 C 0.1339(3) 0.6561(6) 0.77891(11) 0.0427(9) Uani 1 1 d . . . . .
C15 C 0.2183(3) 0.0962(6) 0.50242(12) 0.0461(10) Uani 1 1 d . . . . .
C6 C 0.0830(3) 0.7101(6) 0.81274(14) 0.0475(10) Uani 1 1 d . . . . .
H6 H 0.009874 0.702614 0.815049 0.057 Uiso 1 1 calc R U . . .
C7 C 0.2882(4) 0.5986(6) 0.73824(12) 0.0432(9) Uani 1 1 d . . . . .
C4 C 0.2537(3) 0.7888(6) 0.83943(12) 0.0468(10) Uani 1 1 d . . . . .
H4 H 0.293037 0.836351 0.859780 0.056 Uiso 1 1 calc R U . . .
C3 C 0.3042(3) 0.7319(6) 0.80584(12) 0.0461(10) Uani 1 1 d . . . . .
H3 H 0.377354 0.737837 0.803688 0.055 Uiso 1 1 calc R U . . .
C5 C 0.1441(3) 0.7751(6) 0.84281(12) 0.0476(10) Uani 1 1 d . . . . .
H5 H 0.111564 0.810530 0.865807 0.057 Uiso 1 1 calc R U . . .
C19 C 0.3650(4) 0.0219(7) 0.46694(13) 0.0533(11) Uani 1 1 d . . . . .
H19 H 0.438161 0.016645 0.464439 0.064 Uiso 1 1 calc R U . . .
C14 C 0.1754(3) 0.1720(6) 0.53968(12) 0.0477(10) Uani 1 1 d . . . . .
C18 C 0.3036(4) -0.0414(6) 0.43641(14) 0.0551(12) Uani 1 1 d . . . . .
H18 H 0.334683 -0.089398 0.414251 0.066 Uiso 1 1 calc R U . . .
C16 C 0.1504(4) 0.0372(6) 0.47378(13) 0.0510(10) Uani 1 1 d . . . . .
H16 H 0.077462 0.042768 0.476977 0.061 Uiso 1 1 calc R U . . .
C17 C 0.1950(4) -0.0311(6) 0.43993(13) 0.0536(11) Uani 1 1 d . . . . .
H17 H 0.151879 -0.069648 0.419721 0.064 Uiso 1 1 calc R U . . .
H3A H 0.313(5) 0.227(7) 0.5525(16) 0.071(17) Uiso 1 1 d . . . . .

loop_
_atom_site_aniso_label
_atom_site_aniso_U_11
_atom_site_aniso_U_22
_atom_site_aniso_U_33
_atom_site_aniso_U_23
_atom_site_aniso_U_13
_atom_site_aniso_U_12
Se1 0.0344(3) 0.0585(4) 0.0407(3) -0.00216(17) 0.00045(16) -0.00048(17)
O1 0.0307(15) 0.0586(18) 0.0408(15) -0.0057(12) -0.0029(11) -0.0026(12)
O4 0.0401(16) 0.087(3) 0.0517(19) -0.0124(17) -0.0006(14) -0.0056(15)
O3 0.0435(15) 0.081(2) 0.0495(18) -0.0111(16) 0.0064(14) 0.0009(15)
N3 0.0373(17) 0.058(2) 0.0379(17) -0.0003(16) 0.0023(15) -0.0009(15)
N1 0.0336(16) 0.056(2) 0.0384(17) -0.0015(15) -0.0011(14) -0.0001(14)
N4 0.048(2) 0.055(2) 0.0431(19) -0.0004(16) 0.0015(17) 0.0004(16)
N2 0.0377(18) 0.070(3) 0.043(2) -0.0049(18) 0.0021(15) 0.0016(16)
O2 0.0379(17) 0.162(4) 0.061(2) -0.033(3) -0.0046(17) 0.007(2)
C11 0.0391(19) 0.048(2) 0.0371(19) 0.0022(16) 0.0028(16) -0.0028(17)
C8 0.038(2) 0.048(2) 0.0371(19) 0.0008(16) 0.0028(17) -0.0008(16)
C10 0.0358(19) 0.051(2) 0.042(2) 0.0017(18) 0.0034(17) 0.0004(17)
C9 0.037(2) 0.054(3) 0.045(2) 0.0022(18) -0.0014(18) -0.0025(16)
C12 0.036(2) 0.057(3) 0.045(2) 0.0014(19) -0.0018(17) -0.0029(18)
C13 0.035(2) 0.053(3) 0.045(2) -0.0002(17) 0.0024(18) 0.0018(16)
C2 0.042(2) 0.050(3) 0.0372(19) 0.0014(17) -0.0031(16) -0.0011(18)
C1 0.039(2) 0.050(2) 0.0391(19) 0.0003(17) -0.0036(17) -0.0009(17)
C15 0.047(2) 0.055(2) 0.036(2) 0.0023(18) 0.0016(18) -0.0004(19)
C6 0.0376(19) 0.054(3) 0.051(2) 0.002(2) -0.0010(18) 0.0017(18)
C7 0.042(2) 0.048(2) 0.040(2) 0.0010(17) 0.0014(18) -0.0023(18)
C4 0.043(2) 0.061(3) 0.036(2) -0.0041(19) -0.0027(17) -0.0016(19)
C3 0.0390(19) 0.057(3) 0.043(2) 0.0041(18) 0.0004(18) 0.0012(18)
C5 0.041(2) 0.058(3) 0.044(2) -0.0023(19) 0.0016(18) 0.0011(18)
C19 0.048(2) 0.065(3) 0.047(2) -0.001(2) 0.006(2) 0.000(2)
C14 0.046(2) 0.056(3) 0.041(2) 0.0029(18) -0.0009(18) -0.0025(18)
C18 0.066(3) 0.057(3) 0.042(2) 0.0015(19) 0.005(2) 0.002(2)
C16 0.049(2) 0.061(3) 0.044(2) 0.0005(19) -0.003(2) -0.0005(19)
C17 0.062(3) 0.059(3) 0.039(2) -0.0008(19) -0.007(2) -0.004(2)

loop_
_atom_type_symbol
_atom_type_description
_atom_type_scat_dispersion_real
_atom_type_scat_dispersion_imag
_atom_type_scat_source
C C 0.0051 0.0024 'International Tables Vol C Tables 4.2.6.8 and 6.1.1.4'
H H 0.0000 0.0000 'International Tables Vol C Tables 4.2.6.8 and 6.1.1.4'
N N 0.0096 0.0048 'International Tables Vol C Tables 4.2.6.8 and 6.1.1.4'
O O 0.0160 0.0088 'International Tables Vol C Tables 4.2.6.8 and 6.1.1.4'
Se Se -0.6943 2.8678 'International Tables Vol C Tables 4.2.6.8 and 6.1.1.4'

loop_
_geom_angle_atom_site_label_1
_geom_angle_atom_site_label_2
_geom_angle_atom_site_label_3
_geom_angle
_geom_angle_site_symmetry_1
_geom_angle_site_symmetry_3
_geom_angle_publ_flag
C1 Se1 N1 85.24(16) . . ?
C14 N3 C11 128.7(4) . . ?
C14 N3 H3A 109(4) . . ?
C11 N3 H3A 122(4) . . ?
C7 N1 C8 125.4(3) . . ?
C7 N1 Se1 115.8(3) . . ?
C8 N1 Se1 118.8(3) . . ?
C19 N4 C15 116.7(4) . . ?
O2 N2 O3 121.5(3) . . ?
O2 N2 C10 118.2(4) . . ?
O3 N2 C10 120.2(3) . . ?
N3 C11 C12 121.9(4) . . ?
N3 C11 C10 122.2(3) . . ?
C12 C11 C10 115.9(4) . . ?
C9 C8 C13 118.0(4) . . ?
C9 C8 N1 122.7(4) . . ?
C13 C8 N1 119.2(4) . . ?
C9 C10 C11 122.6(4) . . ?
C9 C10 N2 115.0(4) . . ?
C11 C10 N2 122.3(4) . . ?
C8 C9 C10 120.1(4) . . ?
C8 C9 H9 120.0 . . ?
C10 C9 H9 120.0 . . ?
C13 C12 C11 121.6(4) . . ?
C13 C12 H12 119.2 . . ?
C11 C12 H12 119.2 . . ?
C12 C13 C8 121.7(4) . . ?
C12 C13 H13 119.2 . . ?
C8 C13 H13 119.2 . . ?
C1 C2 C3 120.1(4) . . ?
C1 C2 C7 116.5(4) . . ?
C3 C2 C7 123.4(4) . . ?
C2 C1 C6 121.5(4) . . ?
C2 C1 Se1 112.3(3) . . ?
C6 C1 Se1 126.2(3) . . ?
N4 C15 C16 124.1(4) . . ?
N4 C15 C14 115.6(4) . . ?
C16 C15 C14 120.3(4) . . ?
C5 C6 C1 118.1(4) . . ?
C5 C6 H6 121.0 . . ?
C1 C6 H6 121.0 . . ?
O1 C7 N1 125.2(4) . . ?
O1 C7 C2 124.7(4) . . ?
N1 C7 C2 110.2(4) . . ?
C3 C4 C5 120.3(4) . . ?
C3 C4 H4 119.9 . . ?
C5 C4 H4 119.9 . . ?
C4 C3 C2 118.7(4) . . ?
C4 C3 H3 120.7 . . ?
C2 C3 H3 120.7 . . ?
C6 C5 C4 121.4(4) . . ?
C6 C5 H5 119.3 . . ?
C4 C5 H5 119.3 . . ?
N4 C19 C18 123.6(4) . . ?
N4 C19 H19 118.2 . . ?
C18 C19 H19 118.2 . . ?
O4 C14 N3 124.6(4) . . ?
O4 C14 C15 122.6(4) . . ?
N3 C14 C15 112.8(4) . . ?
C17 C18 C19 118.1(4) . . ?
C17 C18 H18 121.0 . . ?
C19 C18 H18 121.0 . . ?
C15 C16 C17 117.5(4) . . ?
C15 C16 H16 121.2 . . ?
C17 C16 H16 121.2 . . ?
C18 C17 C16 119.9(4) . . ?
C18 C17 H17 120.1 . . ?
C16 C17 H17 120.1 . . ?

loop_
_geom_bond_atom_site_label_1
_geom_bond_atom_site_label_2
_geom_bond_distance
_geom_bond_site_symmetry_2
_geom_bond_publ_flag
Se1 C1 1.898(4) . ?
Se1 N1 1.910(3) . ?
O1 C7 1.218(5) . ?
O4 C14 1.227(5) . ?
O3 N2 1.225(5) . ?
N3 C14 1.377(6) . ?
N3 C11 1.392(5) . ?
N3 H3A 0.85(6) . ?
N1 C7 1.382(6) . ?
N1 C8 1.428(5) . ?
N4 C19 1.339(6) . ?
N4 C15 1.351(6) . ?
N2 O2 1.210(5) . ?
N2 C10 1.464(5) . ?
C11 C12 1.405(6) . ?
C11 C10 1.409(6) . ?
C8 C9 1.386(6) . ?
C8 C13 1.401(6) . ?
C10 C9 1.398(6) . ?
C9 H9 0.9300 . ?
C12 C13 1.382(6) . ?
C12 H12 0.9300 . ?
C13 H13 0.9300 . ?
C2 C1 1.385(6) . ?
C2 C3 1.400(6) . ?
C2 C7 1.484(6) . ?
C1 C6 1.390(6) . ?
C15 C16 1.380(6) . ?
C15 C14 1.503(6) . ?
C6 C5 1.381(6) . ?
C6 H6 0.9300 . ?
C4 C3 1.387(6) . ?
C4 C5 1.395(6) . ?
C4 H4 0.9300 . ?
C3 H3 0.9300 . ?
C5 H5 0.9300 . ?
C19 C18 1.390(7) . ?
C19 H19 0.9300 . ?
C18 C17 1.381(7) . ?
C18 H18 0.9300 . ?
C16 C17 1.391(7) . ?
C16 H16 0.9300 . ?
C17 H17 0.9300 . ?

loop_
_geom_hbond_atom_site_label_D
_geom_hbond_atom_site_label_H
_geom_hbond_atom_site_label_A
_geom_hbond_distance_DH
_geom_hbond_distance_HA
_geom_hbond_distance_DA
_geom_hbond_angle_DHA
_geom_hbond_site_symmetry_A
C9 H9 O1 0.93 2.19 2.815(5) 123.6 .
C12 H12 O4 0.93 2.26 2.873(5) 122.6 .
C13 H13 Se1 0.93 2.59 3.075(4) 113.0 .
C6 H6 O1 0.93 2.40 3.075(5) 129.3 6_557
N3 H3A O3 0.85(6) 2.04(6) 2.632(5) 126(5) .
N3 H3A N4 0.85(6) 2.09(6) 2.625(5) 120(5) .
C9 H9 O1 0.93 2.19 2.815(5) 123.6 .
C12 H12 O4 0.93 2.26 2.873(5) 122.6 .
C13 H13 Se1 0.93 2.59 3.075(4) 113.0 .
C6 H6 O1 0.93 2.40 3.075(5) 129.3 6_557
N3 H3A O3 0.85(6) 2.04(6) 2.632(5) 126(5) .
N3 H3A N4 0.85(6) 2.09(6) 2.625(5) 120(5) .

loop_
_geom_torsion_atom_site_label_1
_geom_torsion_atom_site_label_2
_geom_torsion_atom_site_label_3
_geom_torsion_atom_site_label_4
_geom_torsion
_geom_torsion_site_symmetry_1
_geom_torsion_site_symmetry_2
_geom_torsion_site_symmetry_3
_geom_torsion_site_symmetry_4
_geom_torsion_publ_flag
C14 N3 C11 C12 -14.1(7) . . . . ?
C14 N3 C11 C10 167.3(4) . . . . ?
C7 N1 C8 C9 10.1(6) . . . . ?
Se1 N1 C8 C9 -170.8(3) . . . . ?
C7 N1 C8 C13 -169.9(4) . . . . ?
Se1 N1 C8 C13 9.2(5) . . . . ?
N3 C11 C10 C9 -177.7(4) . . . . ?
C12 C11 C10 C9 3.7(6) . . . . ?
N3 C11 C10 N2 0.4(7) . . . . ?
C12 C11 C10 N2 -178.2(4) . . . . ?
O2 N2 C10 C9 0.6(7) . . . . ?
O3 N2 C10 C9 179.2(4) . . . . ?
O2 N2 C10 C11 -177.6(5) . . . . ?
O3 N2 C10 C11 1.0(7) . . . . ?
C13 C8 C9 C10 -0.6(6) . . . . ?
N1 C8 C9 C10 179.4(4) . . . . ?
C11 C10 C9 C8 -2.6(6) . . . . ?
N2 C10 C9 C8 179.2(4) . . . . ?
N3 C11 C12 C13 179.6(4) . . . . ?
C10 C11 C12 C13 -1.7(6) . . . . ?
C11 C12 C13 C8 -1.4(7) . . . . ?
C9 C8 C13 C12 2.6(6) . . . . ?
N1 C8 C13 C12 -177.4(4) . . . . ?
C3 C2 C1 C6 -0.6(7) . . . . ?
C7 C2 C1 C6 178.1(4) . . . . ?
C3 C2 C1 Se1 179.8(3) . . . . ?
C7 C2 C1 Se1 -1.4(5) . . . . ?
N1 Se1 C1 C2 1.1(3) . . . . ?
N1 Se1 C1 C6 -178.4(4) . . . . ?
C19 N4 C15 C16 0.1(7) . . . . ?
C19 N4 C15 C14 179.5(4) . . . . ?
C2 C1 C6 C5 0.5(7) . . . . ?
Se1 C1 C6 C5 179.9(3) . . . . ?
C8 N1 C7 O1 -1.7(7) . . . . ?
Se1 N1 C7 O1 179.1(4) . . . . ?
C8 N1 C7 C2 179.2(4) . . . . ?
Se1 N1 C7 C2 0.1(5) . . . . ?
C1 C2 C7 O1 -178.2(4) . . . . ?
C3 C2 C7 O1 0.5(7) . . . . ?
C1 C2 C7 N1 0.9(6) . . . . ?
C3 C2 C7 N1 179.6(4) . . . . ?
C5 C4 C3 C2 1.7(7) . . . . ?
C1 C2 C3 C4 -0.5(7) . . . . ?
C7 C2 C3 C4 -179.1(4) . . . . ?
C1 C6 C5 C4 0.8(7) . . . . ?
C3 C4 C5 C6 -1.9(7) . . . . ?
C15 N4 C19 C18 -0.2(7) . . . . ?
C11 N3 C14 O4 2.0(8) . . . . ?
C11 N3 C14 C15 -177.8(4) . . . . ?
N4 C15 C14 O4 -172.0(4) . . . . ?
C16 C15 C14 O4 7.5(7) . . . . ?
N4 C15 C14 N3 7.8(6) . . . . ?
C16 C15 C14 N3 -172.7(4) . . . . ?
N4 C19 C18 C17 1.0(7) . . . . ?
N4 C15 C16 C17 -0.7(7) . . . . ?
C14 C15 C16 C17 179.8(4) . . . . ?
C19 C18 C17 C16 -1.6(7) . . . . ?
C15 C16 C17 C18 1.5(7) . . . . ?
